data_7208289
loop_
_publ_author_name
'Liu, Qing-Xiang'
'Wang, Hong'
'Zhao, Xiao-Jun'
'Yao, Zhao-Quan'
'Wang, Zhi-Qiang'
'Chen, Ai-Hui'
'Wang, Xiu-Guang'

_publ_section_title
;
 N-Heterocyclic carbene silver(i), palladium(ii) and mercury(ii)
 complexes: synthesis, structural studies and catalytic activity
;
_journal_issue 16
_journal_name_full CrystEngComm
_journal_page_first 5330
_journal_paper_doi 10.1039/c2ce25365h
_journal_volume 14
_journal_year 2012
_chemical_formula_sum 'C38 H42 Ag2 Cl2 N4 O2'
_chemical_formula_weight 873.40
_chemical_name_systematic
;
?
;
_space_group_IT_number 2
_symmetry_cell_setting triclinic
_symmetry_space_group_name_Hall '-P 1'
_symmetry_space_group_name_H-M 'P -1'
_atom_sites_solution_hydrogens geom
_atom_sites_solution_primary direct
_atom_sites_solution_secondary difmap
_audit_creation_method SHELXL-97
_cell_angle_alpha 67.4780(10)
_cell_angle_beta 76.8630(10)
_cell_angle_gamma 71.0840(10)
_cell_formula_units_Z 2
_cell_length_a 11.3332(5)
_cell_length_b 13.3581(6)
_cell_length_c 13.9474(7)
_cell_measurement_reflns_used 5120
_cell_measurement_temperature 296(2)
_cell_measurement_theta_max 27.47
_cell_measurement_theta_min 2.20
_cell_volume 1832.23(15)
_computing_cell_refinement 'Bruker SMART'
_computing_data_collection 'Bruker SMART'
_computing_data_reduction 'Bruker SAINT'
_computing_molecular_graphics 'Bruker SHELXTL'
_computing_publication_material 'Bruker SHELXTL'
_computing_structure_refinement 'SHELXL-97 (Sheldrick, 1997)'
_computing_structure_solution 'SHELXS-97 (Sheldrick, 1990)'
_diffrn_ambient_temperature 296(2)
_diffrn_measured_fraction_theta_full 0.989
_diffrn_measured_fraction_theta_max 0.989
_diffrn_measurement_device_type 'CCD area detector'
_diffrn_measurement_method 'phi and omega scans'
_diffrn_radiation_monochromator graphite
_diffrn_radiation_source 'fine-focus sealed tube'
_diffrn_radiation_type MoK\a
_diffrn_radiation_wavelength 0.71073
_diffrn_reflns_av_R_equivalents 0.0152
_diffrn_reflns_av_sigmaI/netI 0.0310
_diffrn_reflns_limit_h_max 13
_diffrn_reflns_limit_h_min -9
_diffrn_reflns_limit_k_max 15
_diffrn_reflns_limit_k_min -15
_diffrn_reflns_limit_l_max 16
_diffrn_reflns_limit_l_min -16
_diffrn_reflns_number 9196
_diffrn_reflns_theta_full 25.01
_diffrn_reflns_theta_max 25.01
_diffrn_reflns_theta_min 1.59
_exptl_absorpt_coefficient_mu 1.253
_exptl_absorpt_correction_T_max 0.882
_exptl_absorpt_correction_T_min 0.738
_exptl_absorpt_correction_type multi-scan
_exptl_absorpt_process_details sadabs
_exptl_crystal_colour colourless
_exptl_crystal_density_diffrn 1.583
_exptl_crystal_density_meas ?
_exptl_crystal_density_method 'not measured'
_exptl_crystal_description block
_exptl_crystal_F_000 884
_exptl_crystal_size_max 0.25
_exptl_crystal_size_mid 0.23
_exptl_crystal_size_min 0.10
_refine_diff_density_max 3.273
_refine_diff_density_min -0.696
_refine_diff_density_rms 0.157
_refine_ls_extinction_method none
_refine_ls_goodness_of_fit_ref 1.069
_refine_ls_hydrogen_treatment constr
_refine_ls_matrix_type full
_refine_ls_number_parameters 438
_refine_ls_number_reflns 6401
_refine_ls_number_restraints 7
_refine_ls_restrained_S_all 1.068
_refine_ls_R_factor_all 0.0829
_refine_ls_R_factor_gt 0.0674
_refine_ls_shift/su_max 0.000
_refine_ls_shift/su_mean 0.000
_refine_ls_structure_factor_coef Fsqd
_refine_ls_weighting_details 'calc w=1/[\s^2^(Fo^2^)+(0.1158P)^2^+9.9571P] where P=(Fo^2^+2Fc^2^)/3'
_refine_ls_weighting_scheme calc
_refine_ls_wR_factor_gt 0.1993
_refine_ls_wR_factor_ref 0.2152
_reflns_number_gt 5074
_reflns_number_total 6471
_reflns_threshold_expression >2sigma(I)
_cod_data_source_file c2ce25365h.txt
_cod_data_source_block 90401a
_cod_depositor_comments
;
The following automatic conversions were performed:

'_symmetry_cell_setting' value 'Triclinic' changed to 'triclinic'
according to /home/saulius/struct/CIF-dictionaries/cif_core.dic
dictionary named 'cif_core.dic' version 2.4.1 from 2010-06-29.

Automatic conversion script
Id: cif_fix_values 1891 2012-01-12 08:04:46Z andrius 

The following automatic conversions were performed:

'_exptl_crystal_density_meas' value 'none' was changed to '?' - the
value is perceived as not measured.

Automatic conversion script
Id: cif_fix_values 3008 2015-01-20 13:52:24Z robertas 
;
_cod_original_cell_volume 1832.24(15)
_cod_original_sg_symbol_H-M P-1
_cod_database_code 7208289

loop_
_symmetry_equiv_pos_as_xyz
'x, y, z'
'-x, -y, -z'

loop_
_atom_site_label
_atom_site_type_symbol
_atom_site_fract_x
_atom_site_fract_y
_atom_site_fract_z
_atom_site_U_iso_or_equiv
_atom_site_adp_type
_atom_site_occupancy
_atom_site_symmetry_multiplicity
_atom_site_calc_flag
_atom_site_refinement_flags
Ag1 Ag 0.5000 1.0000 0.5000 0.0602(3) Uani 1 2 d S
Ag2 Ag 0.63889(5) 0.80587(5) 0.67610(5) 0.0447(2) Uani 1 1 d .
Ag3 Ag 1.0000 0.0000 1.0000 0.0956(5) Uani 1 2 d S
Cl1 Cl 0.42438(17) 1.10738(13) 0.61513(14) 0.0403(4) Uani 1 1 d .
Cl2 Cl 0.9477(3) 0.1451(2) 0.8435(3) 0.0891(9) Uani 1 1 d .
O1 O 0.8831(5) 0.5900(4) 0.7201(4) 0.0445(12) Uani 1 1 d .
O2 O 0.6703(5) 0.5088(4) 0.7448(4) 0.0466(12) Uani 1 1 d .
N1 N 0.8500(6) 0.9040(5) 0.6824(5) 0.0457(15) Uani 1 1 d .
N2 N 0.9167(6) 0.8054(5) 0.5796(5) 0.0410(14) Uani 1 1 d .
N3 N 0.4208(5) 0.6938(5) 0.7074(5) 0.0380(13) Uani 1 1 d .
N4 N 0.3865(6) 0.7871(5) 0.8124(5) 0.0467(15) Uani 1 1 d .
C1 C 0.9744(7) 0.9059(6) 0.6460(7) 0.0459(18) Uani 1 1 d .
C2 C 1.0166(7) 0.8437(6) 0.5803(6) 0.0441(17) Uani 1 1 d .
C3 C 1.1357(7) 0.8321(7) 0.5247(7) 0.053(2) Uani 1 1 d .
H3 H 1.1632 0.7914 0.4790 0.063 Uiso 1 1 calc R
C4 C 1.2118(8) 0.8868(7) 0.5428(8) 0.059(2) Uani 1 1 d .
H4 H 1.2927 0.8815 0.5080 0.071 Uiso 1 1 calc R
C5 C 1.1706(8) 0.9481(7) 0.6105(8) 0.058(2) Uani 1 1 d .
H5 H 1.2246 0.9825 0.6197 0.070 Uiso 1 1 calc R
C6 C 1.0516(8) 0.9594(7) 0.6645(8) 0.056(2) Uani 1 1 d .
H6 H 1.0238 1.0000 0.7103 0.067 Uiso 1 1 calc R
C7 C 0.8136(7) 0.8432(6) 0.6419(6) 0.0439(17) Uani 1 1 d .
C8 C 0.7702(8) 0.9597(7) 0.7552(7) 0.056(2) Uani 1 1 d .
H8A H 0.6830 0.9726 0.7476 0.067 Uiso 1 1 calc R
H8B H 0.7860 1.0324 0.7366 0.067 Uiso 1 1 calc R
C9 C 0.7902(9) 0.8950(8) 0.8669(8) 0.062(2) Uani 1 1 d .
H9A H 0.8752 0.8882 0.8759 0.074 Uiso 1 1 calc R
H9B H 0.7821 0.8199 0.8838 0.074 Uiso 1 1 calc R
C10 C 0.6986(11) 0.9486(11) 0.9432(9) 0.082(3) Uani 1 1 d .
H10A H 0.6133 0.9584 0.9327 0.098 Uiso 1 1 calc R
H10B H 0.7094 1.0222 0.9291 0.098 Uiso 1 1 calc R
C11 C 0.7189(16) 0.8761(14) 1.0580(10) 0.112(5) Uani 1 1 d .
H11A H 0.7351 0.7982 1.0665 0.168 Uiso 1 1 calc R
H11B H 0.6449 0.8971 1.1032 0.168 Uiso 1 1 calc R
H11C H 0.7892 0.8879 1.0757 0.168 Uiso 1 1 calc R
C12 C 0.9214(7) 0.7334(7) 0.5226(6) 0.0458(18) Uani 1 1 d .
H12A H 0.9474 0.7692 0.4493 0.055 Uiso 1 1 calc R
H12B H 0.8375 0.7261 0.5281 0.055 Uiso 1 1 calc R
C13 C 1.0082(7) 0.6187(7) 0.5596(6) 0.0424(17) Uani 1 1 d .
C14 C 0.9850(7) 0.5452(6) 0.6602(6) 0.0412(16) Uani 1 1 d .
C15 C 1.0624(7) 0.4364(7) 0.6943(7) 0.0505(19) Uani 1 1 d .
H15 H 1.0477 0.3891 0.7624 0.061 Uiso 1 1 calc R
C16 C 1.1607(8) 0.3990(8) 0.6269(8) 0.060(2) Uani 1 1 d .
H16 H 1.2111 0.3258 0.6489 0.072 Uiso 1 1 calc R
C17 C 1.1848(8) 0.4710(8) 0.5255(8) 0.060(2) Uani 1 1 d .
H17 H 1.2514 0.4463 0.4799 0.072 Uiso 1 1 calc R
C18 C 1.1086(8) 0.5791(8) 0.4939(7) 0.055(2) Uani 1 1 d .
H18 H 1.1251 0.6269 0.4264 0.065 Uiso 1 1 calc R
C19 C 0.8358(8) 0.5188(7) 0.8165(6) 0.0475(18) Uani 1 1 d .
H19A H 0.7732 0.5648 0.8534 0.057 Uiso 1 1 calc R
H19B H 0.9038 0.4755 0.8593 0.057 Uiso 1 1 calc R
C20 C 0.7778(7) 0.4394(7) 0.8018(7) 0.0493(19) Uani 1 1 d .
H20A H 0.8380 0.3947 0.7624 0.059 Uiso 1 1 calc R
H20B H 0.7512 0.3892 0.8690 0.059 Uiso 1 1 calc R
C21 C 0.6109(7) 0.4534(6) 0.7157(6) 0.0412(16) Uani 1 1 d .
C22 C 0.5119(7) 0.5214(6) 0.6555(6) 0.0415(16) Uani 1 1 d .
C23 C 0.4484(8) 0.4689(7) 0.6244(7) 0.052(2) Uani 1 1 d .
H23 H 0.3823 0.5129 0.5849 0.062 Uiso 1 1 calc R
C24 C 0.4786(9) 0.3539(8) 0.6495(8) 0.059(2) Uani 1 1 d .
H24 H 0.4335 0.3210 0.6278 0.071 Uiso 1 1 calc R
C25 C 0.5753(9) 0.2899(7) 0.7064(8) 0.058(2) Uani 1 1 d .
H25 H 0.5968 0.2124 0.7231 0.070 Uiso 1 1 calc R
C26 C 0.6432(8) 0.3369(7) 0.7406(7) 0.0510(19) Uani 1 1 d .
H26 H 0.7093 0.2914 0.7797 0.061 Uiso 1 1 calc R
C27 C 0.4807(7) 0.6475(6) 0.6221(6) 0.0422(16) Uani 1 1 d .
H27A H 0.5573 0.6708 0.5913 0.051 Uiso 1 1 calc R
H27B H 0.4249 0.6795 0.5682 0.051 Uiso 1 1 calc R
C28 C 0.3082(7) 0.6801(6) 0.7670(6) 0.0414(16) Uani 1 1 d .
C29 C 0.2868(7) 0.7386(6) 0.8358(6) 0.0442(17) Uani 1 1 d .
C30 C 0.1805(8) 0.7424(8) 0.9094(7) 0.056(2) Uani 1 1 d .
H30 H 0.1661 0.7804 0.9564 0.068 Uiso 1 1 calc R
C31 C 0.0963(8) 0.6853(9) 0.9083(8) 0.068(3) Uani 1 1 d .
H31 H 0.0244 0.6849 0.9563 0.082 Uiso 1 1 calc R
C32 C 0.1171(9) 0.6309(9) 0.8390(8) 0.068(3) Uani 1 1 d .
H32 H 0.0580 0.5956 0.8404 0.082 Uiso 1 1 calc R
C33 C 0.2218(8) 0.6259(8) 0.7669(7) 0.056(2) Uani 1 1 d .
H33 H 0.2346 0.5880 0.7201 0.068 Uiso 1 1 calc R
C34 C 0.4690(7) 0.7585(6) 0.7341(6) 0.0420(17) Uani 1 1 d .
C35 C 0.4031(9) 0.8502(7) 0.8689(7) 0.057(2) Uani 1 1 d .
H35A H 0.3241 0.9042 0.8788 0.068 Uiso 1 1 calc R
H35B H 0.4643 0.8917 0.8281 0.068 Uiso 1 1 calc R
C36 C 0.4471(11) 0.7753(9) 0.9752(9) 0.073(3) Uani 1 1 d .
H36A H 0.4602 0.8217 1.0089 0.088 Uiso 1 1 calc R
H36B H 0.3814 0.7406 1.0186 0.088 Uiso 1 1 calc R
C37 C 0.5650(13) 0.6856(11) 0.9694(12) 0.099(4) Uani 1 1 d D
H37A H 0.5515 0.6438 0.9311 0.119 Uiso 1 1 calc R
H37B H 0.6297 0.7225 0.9273 0.119 Uiso 1 1 calc R
C38 C 0.616(2) 0.6052(18) 1.0634(14) 0.181(9) Uani 1 1 d DU
H38A H 0.7054 0.5903 1.0530 0.271 Uiso 1 1 calc R
H38B H 0.5925 0.5367 1.0802 0.271 Uiso 1 1 calc R
H38C H 0.5825 0.6347 1.1197 0.271 Uiso 1 1 calc R

loop_
_atom_site_aniso_label
_atom_site_aniso_U_11
_atom_site_aniso_U_22
_atom_site_aniso_U_33
_atom_site_aniso_U_23
_atom_site_aniso_U_13
_atom_site_aniso_U_12
Ag1 0.0559(6) 0.0504(5) 0.0745(7) -0.0176(5) -0.0131(5) -0.0148(4)
Ag2 0.0389(3) 0.0434(4) 0.0519(4) -0.0137(3) -0.0001(2) -0.0174(2)
Ag3 0.0829(9) 0.0661(8) 0.1457(13) -0.0502(8) -0.0400(9) 0.0059(6)
Cl1 0.0522(10) 0.0268(8) 0.0487(10) -0.0189(7) 0.0033(8) -0.0178(7)
Cl2 0.099(2) 0.0520(14) 0.117(2) -0.0339(15) -0.0469(18) 0.0086(14)
O1 0.039(3) 0.042(3) 0.044(3) -0.010(2) 0.005(2) -0.010(2)
O2 0.041(3) 0.041(3) 0.058(3) -0.012(2) -0.018(2) -0.007(2)
N1 0.047(4) 0.029(3) 0.060(4) -0.011(3) -0.010(3) -0.012(3)
N2 0.039(3) 0.036(3) 0.044(3) -0.006(3) -0.002(3) -0.015(3)
N3 0.032(3) 0.035(3) 0.043(3) -0.013(3) -0.001(2) -0.006(2)
N4 0.048(4) 0.041(3) 0.051(4) -0.019(3) 0.006(3) -0.015(3)
C1 0.041(4) 0.031(4) 0.059(5) -0.002(3) -0.013(3) -0.012(3)
C2 0.044(4) 0.035(4) 0.048(4) 0.000(3) -0.012(3) -0.017(3)
C3 0.041(4) 0.048(5) 0.059(5) -0.001(4) -0.007(4) -0.017(4)
C4 0.037(4) 0.049(5) 0.070(6) 0.013(4) -0.013(4) -0.018(4)
C5 0.046(5) 0.048(5) 0.076(6) 0.001(4) -0.021(4) -0.023(4)
C6 0.059(5) 0.038(4) 0.073(6) -0.009(4) -0.024(4) -0.015(4)
C7 0.046(4) 0.036(4) 0.045(4) -0.002(3) -0.009(3) -0.015(3)
C8 0.048(5) 0.045(5) 0.079(6) -0.029(4) -0.006(4) -0.009(4)
C9 0.058(5) 0.058(5) 0.072(6) -0.029(5) -0.004(4) -0.012(4)
C10 0.077(7) 0.093(8) 0.095(9) -0.058(7) 0.007(6) -0.028(6)
C11 0.145(14) 0.131(13) 0.084(9) -0.063(9) 0.006(9) -0.048(11)
C12 0.042(4) 0.052(5) 0.043(4) -0.012(4) 0.001(3) -0.021(4)
C13 0.040(4) 0.051(4) 0.044(4) -0.019(4) -0.002(3) -0.019(3)
C14 0.034(4) 0.045(4) 0.048(4) -0.019(3) -0.003(3) -0.012(3)
C15 0.042(4) 0.047(4) 0.061(5) -0.014(4) -0.009(4) -0.012(4)
C16 0.039(4) 0.057(5) 0.086(7) -0.029(5) -0.009(4) -0.008(4)
C17 0.040(4) 0.072(6) 0.079(7) -0.042(5) 0.005(4) -0.018(4)
C18 0.048(5) 0.069(6) 0.056(5) -0.029(4) 0.007(4) -0.027(4)
C19 0.044(4) 0.057(5) 0.040(4) -0.010(4) -0.006(3) -0.018(4)
C20 0.039(4) 0.049(4) 0.050(5) 0.000(4) -0.012(3) -0.013(3)
C21 0.037(4) 0.042(4) 0.041(4) -0.014(3) 0.000(3) -0.009(3)
C22 0.036(4) 0.042(4) 0.048(4) -0.019(3) -0.002(3) -0.010(3)
C23 0.047(4) 0.056(5) 0.063(5) -0.031(4) -0.013(4) -0.010(4)
C24 0.059(5) 0.060(5) 0.071(6) -0.032(5) -0.008(4) -0.020(4)
C25 0.058(5) 0.042(4) 0.079(6) -0.026(4) -0.001(5) -0.016(4)
C26 0.047(4) 0.041(4) 0.059(5) -0.014(4) -0.007(4) -0.006(3)
C27 0.040(4) 0.043(4) 0.042(4) -0.017(3) -0.007(3) -0.005(3)
C28 0.036(4) 0.037(4) 0.045(4) -0.008(3) -0.005(3) -0.009(3)
C29 0.037(4) 0.041(4) 0.044(4) -0.009(3) 0.001(3) -0.005(3)
C30 0.045(5) 0.057(5) 0.050(5) -0.012(4) 0.002(4) -0.004(4)
C31 0.028(4) 0.086(7) 0.068(6) -0.014(5) 0.003(4) -0.007(4)
C32 0.044(5) 0.086(7) 0.067(6) -0.013(5) 0.000(4) -0.028(5)
C33 0.041(4) 0.069(6) 0.060(5) -0.016(4) -0.010(4) -0.021(4)
C34 0.038(4) 0.034(4) 0.048(4) -0.010(3) 0.001(3) -0.009(3)
C35 0.063(5) 0.051(5) 0.061(5) -0.029(4) 0.007(4) -0.017(4)
C36 0.078(7) 0.075(7) 0.080(7) -0.038(6) -0.009(5) -0.024(6)
C37 0.086(8) 0.074(8) 0.141(12) -0.044(8) -0.044(8) 0.005(6)
C38 0.180(10) 0.180(10) 0.178(10) -0.060(6) -0.020(5) -0.043(5)

loop_
_atom_type_symbol
_atom_type_description
_atom_type_scat_dispersion_real
_atom_type_scat_dispersion_imag
_atom_type_scat_source
C C 0.0033 0.0016 'International Tables Vol C Tables 4.2.6.8 and 6.1.1.4'
H H 0.0000 0.0000 'International Tables Vol C Tables 4.2.6.8 and 6.1.1.4'
N N 0.0061 0.0033 'International Tables Vol C Tables 4.2.6.8 and 6.1.1.4'
O O 0.0106 0.0060 'International Tables Vol C Tables 4.2.6.8 and 6.1.1.4'
Cl Cl 0.1484 0.1585 'International Tables Vol C Tables 4.2.6.8 and 6.1.1.4'
Ag Ag -0.8971 1.1015 'International Tables Vol C Tables 4.2.6.8 and 6.1.1.4'

loop_
_geom_angle_atom_site_label_1
_geom_angle_atom_site_label_2
_geom_angle_atom_site_label_3
_geom_angle
_geom_angle_site_symmetry_1
_geom_angle_site_symmetry_3
Cl1 Ag1 Cl1 180.0 . 2_676
Cl1 Ag1 Ag2 91.39(5) . 2_676
Cl1 Ag1 Ag2 88.61(5) 2_676 2_676
Cl1 Ag1 Ag2 88.61(5) . .
Cl1 Ag1 Ag2 91.39(5) 2_676 .
Ag2 Ag1 Ag2 179.998(1) 2_676 .
C7 Ag2 C34 171.4(3) . .
C7 Ag2 Ag1 100.0(2) . .
C34 Ag2 Ag1 87.4(2) . .
Cl2 Ag3 Cl2 179.999(2) . 2_757
C14 O1 C19 120.0(6) . .
C21 O2 C20 115.9(6) . .
C7 N1 C1 111.0(7) . .
C7 N1 C8 124.7(7) . .
C1 N1 C8 124.2(7) . .
C7 N2 C2 110.7(7) . .
C7 N2 C12 124.5(6) . .
C2 N2 C12 124.8(6) . .
C34 N3 C28 111.7(6) . .
C34 N3 C27 123.4(6) . .
C28 N3 C27 124.9(6) . .
C34 N4 C29 110.1(6) . .
C34 N4 C35 125.3(7) . .
C29 N4 C35 124.4(7) . .
C2 C1 N1 106.5(7) . .
C2 C1 C6 121.9(8) . .
N1 C1 C6 131.5(8) . .
C1 C2 N2 106.3(7) . .
C1 C2 C3 122.8(7) . .
N2 C2 C3 130.8(8) . .
C2 C3 C4 114.9(9) . .
C2 C3 H3 122.5 . .
C4 C3 H3 122.5 . .
C5 C4 C3 122.6(8) . .
C5 C4 H4 118.7 . .
C3 C4 H4 118.7 . .
C6 C5 C4 121.6(8) . .
C6 C5 H5 119.2 . .
C4 C5 H5 119.2 . .
C5 C6 C1 116.1(9) . .
C5 C6 H6 121.9 . .
C1 C6 H6 121.9 . .
N1 C7 N2 105.4(6) . .
N1 C7 Ag2 127.0(6) . .
N2 C7 Ag2 127.5(6) . .
N1 C8 C9 113.9(7) . .
N1 C8 H8A 108.8 . .
C9 C8 H8A 108.8 . .
N1 C8 H8B 108.8 . .
C9 C8 H8B 108.8 . .
H8A C8 H8B 107.7 . .
C8 C9 C10 113.6(9) . .
C8 C9 H9A 108.9 . .
C10 C9 H9A 108.9 . .
C8 C9 H9B 108.9 . .
C10 C9 H9B 108.9 . .
H9A C9 H9B 107.7 . .
C9 C10 C11 111.8(11) . .
C9 C10 H10A 109.3 . .
C11 C10 H10A 109.3 . .
C9 C10 H10B 109.3 . .
C11 C10 H10B 109.3 . .
H10A C10 H10B 107.9 . .
C10 C11 H11A 109.5 . .
C10 C11 H11B 109.5 . .
H11A C11 H11B 109.5 . .
C10 C11 H11C 109.5 . .
H11A C11 H11C 109.5 . .
H11B C11 H11C 109.5 . .
N2 C12 C13 114.3(7) . .
N2 C12 H12A 108.7 . .
C13 C12 H12A 108.7 . .
N2 C12 H12B 108.7 . .
C13 C12 H12B 108.7 . .
H12A C12 H12B 107.6 . .
C18 C13 C14 118.0(8) . .
C18 C13 C12 121.6(7) . .
C14 C13 C12 120.3(7) . .
O1 C14 C15 124.5(7) . .
O1 C14 C13 114.6(7) . .
C15 C14 C13 120.9(7) . .
C16 C15 C14 119.8(8) . .
C16 C15 H15 120.1 . .
C14 C15 H15 120.1 . .
C15 C16 C17 120.1(9) . .
C15 C16 H16 120.0 . .
C17 C16 H16 120.0 . .
C18 C17 C16 119.2(8) . .
C18 C17 H17 120.4 . .
C16 C17 H17 120.4 . .
C17 C18 C13 122.0(9) . .
C17 C18 H18 119.0 . .
C13 C18 H18 119.0 . .
O1 C19 C20 112.6(6) . .
O1 C19 H19A 109.1 . .
C20 C19 H19A 109.1 . .
O1 C19 H19B 109.1 . .
C20 C19 H19B 109.1 . .
H19A C19 H19B 107.8 . .
O2 C20 C19 106.6(6) . .
O2 C20 H20A 110.4 . .
C19 C20 H20A 110.4 . .
O2 C20 H20B 110.4 . .
C19 C20 H20B 110.4 . .
H20A C20 H20B 108.6 . .
O2 C21 C26 124.4(7) . .
O2 C21 C22 115.6(6) . .
C26 C21 C22 120.0(7) . .
C23 C22 C21 117.7(7) . .
C23 C22 C27 121.4(7) . .
C21 C22 C27 120.9(7) . .
C22 C23 C24 122.8(8) . .
C22 C23 H23 118.6 . .
C24 C23 H23 118.6 . .
C25 C24 C23 118.6(8) . .
C25 C24 H24 120.7 . .
C23 C24 H24 120.7 . .
C24 C25 C26 121.8(8) . .
C24 C25 H25 119.1 . .
C26 C25 H25 119.1 . .
C25 C26 C21 119.1(8) . .
C25 C26 H26 120.4 . .
C21 C26 H26 120.4 . .
N3 C27 C22 114.4(6) . .
N3 C27 H27A 108.7 . .
C22 C27 H27A 108.7 . .
N3 C27 H27B 108.7 . .
C22 C27 H27B 108.7 . .
H27A C27 H27B 107.6 . .
N3 C28 C29 105.5(6) . .
N3 C28 C33 133.4(8) . .
C29 C28 C33 121.0(7) . .
C28 C29 N4 106.7(6) . .
C28 C29 C30 121.5(8) . .
N4 C29 C30 131.8(8) . .
C29 C30 C31 115.9(9) . .
C29 C30 H30 122.0 . .
C31 C30 H30 122.0 . .
C32 C31 C30 121.8(8) . .
C32 C31 H31 119.1 . .
C30 C31 H31 119.1 . .
C31 C32 C33 122.7(9) . .
C31 C32 H32 118.6 . .
C33 C32 H32 118.6 . .
C32 C33 C28 117.0(9) . .
C32 C33 H33 121.5 . .
C28 C33 H33 121.5 . .
N3 C34 N4 106.0(6) . .
N3 C34 Ag2 130.0(5) . .
N4 C34 Ag2 124.0(6) . .
N4 C35 C36 112.2(7) . .
N4 C35 H35A 109.2 . .
C36 C35 H35A 109.2 . .
N4 C35 H35B 109.2 . .
C36 C35 H35B 109.2 . .
H35A C35 H35B 107.9 . .
C37 C36 C35 113.6(9) . .
C37 C36 H36A 108.8 . .
C35 C36 H36A 108.8 . .
C37 C36 H36B 108.8 . .
C35 C36 H36B 108.8 . .
H36A C36 H36B 107.7 . .
C38 C37 C36 120.3(15) . .
C38 C37 H37A 107.3 . .
C36 C37 H37A 107.3 . .
C38 C37 H37B 107.3 . .
C36 C37 H37B 107.3 . .
H37A C37 H37B 106.9 . .
C37 C38 H38A 109.5 . .
C37 C38 H38B 109.5 . .
H38A C38 H38B 109.5 . .
C37 C38 H38C 109.5 . .
H38A C38 H38C 109.5 . .
H38B C38 H38C 109.5 . .

loop_
_geom_bond_atom_site_label_1
_geom_bond_atom_site_label_2
_geom_bond_distance
_geom_bond_site_symmetry_2
Ag1 Cl1 2.3900(16) .
Ag1 Cl1 2.3900(16) 2_676
Ag1 Ag2 3.0767(6) 2_676
Ag1 Ag2 3.0767(6) .
Ag2 C7 2.104(8) .
Ag2 C34 2.110(7) .
Ag3 Cl2 2.340(3) .
Ag3 Cl2 2.340(3) 2_757
O1 C14 1.372(9) .
O1 C19 1.422(9) .
O2 C21 1.359(9) .
O2 C20 1.456(9) .
N1 C7 1.350(10) .
N1 C1 1.391(10) .
N1 C8 1.460(11) .
N2 C7 1.366(10) .
N2 C2 1.389(10) .
N2 C12 1.447(10) .
N3 C34 1.353(10) .
N3 C28 1.380(9) .
N3 C27 1.477(9) .
N4 C34 1.355(10) .
N4 C29 1.394(10) .
N4 C35 1.431(11) .
C1 C2 1.374(12) .
C1 C6 1.411(11) .
C2 C3 1.389(11) .
C3 C4 1.410(13) .
C3 H3 0.9300 .
C4 C5 1.388(14) .
C4 H4 0.9300 .
C5 C6 1.379(13) .
C5 H5 0.9300 .
C6 H6 0.9300 .
C8 C9 1.492(13) .
C8 H8A 0.9700 .
C8 H8B 0.9700 .
C9 C10 1.524(13) .
C9 H9A 0.9700 .
C9 H9B 0.9700 .
C10 C11 1.546(18) .
C10 H10A 0.9700 .
C10 H10B 0.9700 .
C11 H11A 0.9600 .
C11 H11B 0.9600 .
C11 H11C 0.9600 .
C12 C13 1.493(11) .
C12 H12A 0.9700 .
C12 H12B 0.9700 .
C13 C18 1.386(11) .
C13 C14 1.395(11) .
C14 C15 1.394(11) .
C15 C16 1.378(12) .
C15 H15 0.9300 .
C16 C17 1.397(14) .
C16 H16 0.9300 .
C17 C18 1.380(13) .
C17 H17 0.9300 .
C18 H18 0.9300 .
C19 C20 1.510(11) .
C19 H19A 0.9700 .
C19 H19B 0.9700 .
C20 H20A 0.9700 .
C20 H20B 0.9700 .
C21 C26 1.396(11) .
C21 C22 1.404(11) .
C22 C23 1.378(11) .
C22 C27 1.505(10) .
C23 C24 1.379(12) .
C23 H23 0.9300 .
C24 C25 1.353(14) .
C24 H24 0.9300 .
C25 C26 1.386(12) .
C25 H25 0.9300 .
C26 H26 0.9300 .
C27 H27A 0.9700 .
C27 H27B 0.9700 .
C28 C29 1.392(11) .
C28 C33 1.395(11) .
C29 C30 1.395(11) .
C30 C31 1.408(14) .
C30 H30 0.9300 .
C31 C32 1.357(15) .
C31 H31 0.9300 .
C32 C33 1.371(13) .
C32 H32 0.9300 .
C33 H33 0.9300 .
C35 C36 1.525(14) .
C35 H35A 0.9700 .
C35 H35B 0.9700 .
C36 C37 1.488(16) .
C36 H36A 0.9700 .
C36 H36B 0.9700 .
C37 C38 1.436(10) .
C37 H37A 0.9700 .
C37 H37B 0.9700 .
C38 H38A 0.9600 .
C38 H38B 0.9600 .
C38 H38C 0.9600 .

loop_
_geom_torsion_atom_site_label_1
_geom_torsion_atom_site_label_2
_geom_torsion_atom_site_label_3
_geom_torsion_atom_site_label_4
_geom_torsion
_geom_torsion_site_symmetry_1
Cl1 Ag1 Ag2 C7 -91.5(2) .
Cl1 Ag1 Ag2 C7 88.5(2) 2_676
Ag2 Ag1 Ag2 C7 -25(24) 2_676
Cl1 Ag1 Ag2 C34 84.0(2) .
Cl1 Ag1 Ag2 C34 -96.0(2) 2_676
Ag2 Ag1 Ag2 C34 150(24) 2_676
C7 N1 C1 C2 0.0(9) .
C8 N1 C1 C2 179.6(7) .
C7 N1 C1 C6 178.6(8) .
C8 N1 C1 C6 -1.9(13) .
N1 C1 C2 N2 -0.5(8) .
C6 C1 C2 N2 -179.2(7) .
N1 C1 C2 C3 176.4(7) .
C6 C1 C2 C3 -2.3(12) .
C7 N2 C2 C1 0.8(8) .
C12 N2 C2 C1 -178.1(7) .
C7 N2 C2 C3 -175.7(8) .
C12 N2 C2 C3 5.4(13) .
C1 C2 C3 C4 1.6(12) .
N2 C2 C3 C4 177.6(7) .
C2 C3 C4 C5 -0.4(12) .
C3 C4 C5 C6 -0.1(13) .
C4 C5 C6 C1 -0.5(12) .
C2 C1 C6 C5 1.7(12) .
N1 C1 C6 C5 -176.7(8) .
C1 N1 C7 N2 0.4(8) .
C8 N1 C7 N2 -179.1(7) .
C1 N1 C7 Ag2 176.7(5) .
C8 N1 C7 Ag2 -2.9(11) .
C2 N2 C7 N1 -0.7(8) .
C12 N2 C7 N1 178.1(6) .
C2 N2 C7 Ag2 -176.9(5) .
C12 N2 C7 Ag2 1.9(11) .
C34 Ag2 C7 N1 -55(2) .
Ag1 Ag2 C7 N1 93.5(6) .
C34 Ag2 C7 N2 120.3(18) .
Ag1 Ag2 C7 N2 -91.1(6) .
C7 N1 C8 C9 98.5(9) .
C1 N1 C8 C9 -81.0(10) .
N1 C8 C9 C10 -174.8(8) .
C8 C9 C10 C11 177.4(10) .
C7 N2 C12 C13 -113.5(8) .
C2 N2 C12 C13 65.2(9) .
N2 C12 C13 C18 -120.2(8) .
N2 C12 C13 C14 64.1(9) .
C19 O1 C14 C15 -12.1(11) .
C19 O1 C14 C13 168.7(6) .
C18 C13 C14 O1 -179.2(7) .
C12 C13 C14 O1 -3.3(10) .
C18 C13 C14 C15 1.5(11) .
C12 C13 C14 C15 177.4(7) .
O1 C14 C15 C16 178.5(7) .
C13 C14 C15 C16 -2.3(12) .
C14 C15 C16 C17 1.7(13) .
C15 C16 C17 C18 -0.4(13) .
C16 C17 C18 C13 -0.3(13) .
C14 C13 C18 C17 -0.3(12) .
C12 C13 C18 C17 -176.1(8) .
C14 O1 C19 C20 -67.6(9) .
C21 O2 C20 C19 174.6(6) .
O1 C19 C20 O2 -63.5(8) .
C20 O2 C21 C26 2.9(10) .
C20 O2 C21 C22 -176.4(7) .
O2 C21 C22 C23 -179.7(7) .
C26 C21 C22 C23 1.0(11) .
O2 C21 C22 C27 3.1(10) .
C26 C21 C22 C27 -176.2(7) .
C21 C22 C23 C24 -0.4(12) .
C27 C22 C23 C24 176.8(8) .
C22 C23 C24 C25 -0.5(14) .
C23 C24 C25 C26 0.7(14) .
C24 C25 C26 C21 0.0(14) .
O2 C21 C26 C25 179.9(7) .
C22 C21 C26 C25 -0.8(12) .
C34 N3 C27 C22 122.1(8) .
C28 N3 C27 C22 -60.1(9) .
C23 C22 C27 N3 110.8(8) .
C21 C22 C27 N3 -72.1(9) .
C34 N3 C28 C29 -1.0(8) .
C27 N3 C28 C29 -179.0(6) .
C34 N3 C28 C33 177.2(9) .
C27 N3 C28 C33 -0.8(13) .
N3 C28 C29 N4 1.5(8) .
C33 C28 C29 N4 -177.0(7) .
N3 C28 C29 C30 -179.5(7) .
C33 C28 C29 C30 2.0(12) .
C34 N4 C29 C28 -1.5(9) .
C35 N4 C29 C28 -176.9(8) .
C34 N4 C29 C30 179.6(9) .
C35 N4 C29 C30 4.2(14) .
C28 C29 C30 C31 -1.0(12) .
N4 C29 C30 C31 177.8(8) .
C29 C30 C31 C32 -0.6(14) .
C30 C31 C32 C33 1.2(16) .
C31 C32 C33 C28 -0.2(15) .
N3 C28 C33 C32 -179.4(9) .
C29 C28 C33 C32 -1.4(13) .
C28 N3 C34 N4 0.1(8) .
C27 N3 C34 N4 178.1(6) .
C28 N3 C34 Ag2 178.0(5) .
C27 N3 C34 Ag2 -4.0(11) .
C29 N4 C34 N3 0.9(9) .
C35 N4 C34 N3 176.2(7) .
C29 N4 C34 Ag2 -177.2(5) .
C35 N4 C34 Ag2 -1.8(11) .
C7 Ag2 C34 N3 -125.9(18) .
Ag1 Ag2 C34 N3 85.0(7) .
C7 Ag2 C34 N4 52(2) .
Ag1 Ag2 C34 N4 -97.5(6) .
C34 N4 C35 C36 -100.7(10) .
C29 N4 C35 C36 74.0(11) .
N4 C35 C36 C37 56.2(12) .
C35 C36 C37 C38 -177.3(15) .
